data_7222134
loop_
_publ_author_name
'Hou, yong'
'Masoomi, Mohammad Yaser'
'Bagheri, Minoo'
'Morsali, Ali'
'Joo, Sang Woo'

_publ_section_title
;
 Two reversible transformable mercury(II) coordination polymers as
 efficient adsorbents for removal of dibenzothiophene
;
_journal_name_full 'RSC Adv.'
_journal_paper_doi 10.1039/C5RA12686J
_journal_year 2015
_chemical_formula_sum 'C10 H6 Hg N4'
_chemical_formula_weight 382.78
_chemical_name_systematic
;
 ?
;
_space_group_IT_number 2
_symmetry_cell_setting triclinic
_symmetry_space_group_name_Hall '-P 1'
_symmetry_space_group_name_H-M 'P -1'
_atom_sites_solution_hydrogens geom
_atom_sites_solution_primary direct
_atom_sites_solution_secondary difmap
_audit_creation_method SHELXL-97
_audit_update_record
;
2014-06-05 deposited with the CCDC.
2015-09-11 downloaded from the CCDC.
;
_cell_angle_alpha 88.561(3)
_cell_angle_beta 88.606(2)
_cell_angle_gamma 68.603(2)
_cell_formula_units_Z 4
_cell_length_a 10.1350(5)
_cell_length_b 10.1437(5)
_cell_length_c 11.0965(6)
_cell_measurement_reflns_used 8094
_cell_measurement_temperature 180(2)
_cell_measurement_theta_max 27.15
_cell_measurement_theta_min 2.43
_cell_volume 1061.69(9)
_computing_cell_refinement 'Bruker SAINT'
_computing_data_collection 'Bruker APEX2'
_computing_data_reduction 'Bruker SAINT'
_computing_molecular_graphics 'Bruker SHELXTL'
_computing_publication_material 'Bruker SHELXTL'
_computing_structure_refinement 'SHELXL-97 (Sheldrick, 1997)'
_computing_structure_solution 'SHELXS-97 (Sheldrick, 1990)'
_diffrn_ambient_temperature 180(2)
_diffrn_measured_fraction_theta_full 0.988
_diffrn_measured_fraction_theta_max 0.988
_diffrn_measurement_device_type 'Bruker APEX-II CCD'
_diffrn_measurement_method '\f and \w scans'
_diffrn_radiation_monochromator graphite
_diffrn_radiation_source 'fine-focus sealed tube'
_diffrn_radiation_type MoK\a
_diffrn_radiation_wavelength 0.71073
_diffrn_reflns_av_R_equivalents 0.0488
_diffrn_reflns_av_sigmaI/netI 0.0550
_diffrn_reflns_limit_h_max 12
_diffrn_reflns_limit_h_min -12
_diffrn_reflns_limit_k_max 12
_diffrn_reflns_limit_k_min -12
_diffrn_reflns_limit_l_max 13
_diffrn_reflns_limit_l_min -13
_diffrn_reflns_number 11907
_diffrn_reflns_theta_full 26.00
_diffrn_reflns_theta_max 26.00
_diffrn_reflns_theta_min 2.16
_diffrn_standards_number 0
_exptl_absorpt_coefficient_mu 14.466
_exptl_absorpt_correction_T_max 0.1600
_exptl_absorpt_correction_T_min 0.0979
_exptl_absorpt_correction_type multi-scan
_exptl_absorpt_process_details 'Bruker SADABS'
_exptl_crystal_colour colourless
_exptl_crystal_density_diffrn 2.395
_exptl_crystal_density_method 'not measured'
_exptl_crystal_description block
_exptl_crystal_F_000 696
_exptl_crystal_size_max 0.30
_exptl_crystal_size_mid 0.25
_exptl_crystal_size_min 0.20
_refine_diff_density_max 2.678
_refine_diff_density_min -5.394
_refine_diff_density_rms 0.311
_refine_ls_extinction_method none
_refine_ls_goodness_of_fit_ref 1.093
_refine_ls_hydrogen_treatment constr
_refine_ls_matrix_type full
_refine_ls_number_parameters 244
_refine_ls_number_reflns 4135
_refine_ls_number_restraints 0
_refine_ls_restrained_S_all 1.093
_refine_ls_R_factor_all 0.0478
_refine_ls_R_factor_gt 0.0451
_refine_ls_shift/su_max 0.001
_refine_ls_shift/su_mean 0.000
_refine_ls_structure_factor_coef Fsqd
_refine_ls_weighting_details 'calc w=1/[\s^2^(Fo^2^)+(0.0604P)^2^+15.3622P] where P=(Fo^2^+2Fc^2^)/3'
_refine_ls_weighting_scheme calc
_refine_ls_wR_factor_gt 0.1242
_refine_ls_wR_factor_ref 0.1262
_reflns_number_gt 3843
_reflns_number_total 4135
_reflns_threshold_expression >2sigma(I)
_cod_data_source_file c5ra12686j2.cif
_cod_data_source_block sk08
_cod_depositor_comments
;
The following automatic conversions were performed:

'_symmetry_cell_setting' value 'Triclinic' changed to 'triclinic'
according to
/usr/data/users/saulius/crontab/automatic-downloads/rss-feeds/RSC/lib/dictionaries/cif_core.dic
dictionary named 'cif_core.dic' version 2.4.2 from 2011-04-26.

Automatic conversion script
Id: cif_fix_values 3271 2015-04-21 07:52:19Z andrius 
;
_cod_original_sg_symbol_H-M P-1
_cod_database_code 7222134

loop_
_symmetry_equiv_pos_as_xyz
'x, y, z'
'-x, -y, -z'

loop_
_atom_site_label
_atom_site_type_symbol
_atom_site_fract_x
_atom_site_fract_y
_atom_site_fract_z
_atom_site_U_iso_or_equiv
_atom_site_adp_type
_atom_site_occupancy
_atom_site_symmetry_multiplicity
_atom_site_calc_flag
_atom_site_refinement_flags
Hg1 Hg 0.27167(6) 0.74122(6) 0.74209(4) 0.01569(15) Uani 1 1 d .
Hg2 Hg 0.77023(6) 0.23842(6) 0.75836(4) 0.01607(16) Uani 1 1 d .
N5 N 0.2692(15) 0.6378(15) 1.0123(11) 0.034(3) Uani 1 1 d .
N6 N 0.2376(15) 0.8659(15) 0.4776(12) 0.036(3) Uani 1 1 d .
N7 N 0.5017(15) 0.5080(14) 0.6877(14) 0.030(3) Uani 1 1 d .
N8 N 1.0506(19) -0.011(2) 0.8238(15) 0.060(6) Uani 1 1 d .
N1 N 0.1180(14) 0.5613(14) 0.7093(11) 0.023(3) Uani 1 1 d .
C1 C 0.0119(18) 0.5797(18) 0.7890(14) 0.030(4) Uani 1 1 d .
H1A H -0.0097 0.6545 0.8448 0.036 Uiso 1 1 calc R
C2 C -0.0663(17) 0.4955(17) 0.7932(13) 0.028(3) Uani 1 1 d .
H2A H -0.1397 0.5139 0.8525 0.034 Uiso 1 1 calc R
N2 N -0.0451(14) 0.3876(15) 0.7181(12) 0.026(3) Uani 1 1 d .
C3 C 0.0621(10) 0.3683(10) 0.6328(8) 0.021(3) Uani 1 1 d G
C4 C 0.0892(10) 0.2601(10) 0.5509(9) 0.029(3) Uani 1 1 d G
H4A H 0.0354 0.2005 0.5546 0.034 Uiso 1 1 calc R
C5 C 0.1949(11) 0.2389(10) 0.4635(9) 0.029(3) Uani 1 1 d G
H5A H 0.2134 0.1648 0.4074 0.034 Uiso 1 1 calc R
C6 C 0.2734(10) 0.3259(10) 0.4581(9) 0.029(3) Uani 1 1 d G
H6A H 0.3458 0.3114 0.3983 0.034 Uiso 1 1 calc R
C7 C 0.2463(10) 0.4341(10) 0.5400(8) 0.028(3) Uani 1 1 d G
H7A H 0.3001 0.4937 0.5363 0.034 Uiso 1 1 calc R
C8 C 0.1407(10) 0.4553(10) 0.6274(8) 0.016(3) Uani 1 1 d G
N3 N 0.4709(14) 0.8767(15) 0.7693(11) 0.026(3) Uani 1 1 d .
C9 C 0.4472(16) 0.9911(15) 0.7015(12) 0.022(3) Uani 1 1 d .
H9A H 0.3816 1.0072 0.6381 0.027 Uiso 1 1 calc R
C10 C 0.5107(17) 1.0900(18) 0.7156(13) 0.026(3) Uani 1 1 d .
H10A H 0.4881 1.1690 0.6617 0.031 Uiso 1 1 calc R
N4 N 0.6025(13) 1.0762(13) 0.8030(10) 0.021(2) Uani 1 1 d .
C11 C 0.6289(10) 0.9569(9) 0.8770(8) 0.019(3) Uani 1 1 d G
C12 C 0.7212(10) 0.9385(10) 0.9714(8) 0.025(3) Uani 1 1 d G
H12A H 0.7635 1.0065 0.9841 0.030 Uiso 1 1 calc R
C13 C 0.7517(11) 0.8211(10) 1.0473(9) 0.036(4) Uani 1 1 d G
H13A H 0.8150 0.8085 1.1121 0.043 Uiso 1 1 calc R
C14 C 0.6900(11) 0.7221(10) 1.0288(9) 0.034(4) Uani 1 1 d G
H14A H 0.7109 0.6415 1.0809 0.041 Uiso 1 1 calc R
C15 C 0.5978(10) 0.7405(9) 0.9343(8) 0.027(3) Uani 1 1 d G
H15A H 0.5554 0.6725 0.9216 0.032 Uiso 1 1 calc R
C16 C 0.5672(9) 0.8579(9) 0.8584(8) 0.015(3) Uani 1 1 d G
C17 C 0.2738(14) 0.6748(15) 0.9193(11) 0.020(3) Uani 1 1 d .
C18 C 0.2505(14) 0.8200(13) 0.5701(10) 0.016(3) Uani 1 1 d .
C19 C 0.5979(15) 0.4115(16) 0.7105(12) 0.020(3) Uani 1 1 d .
C20 C 0.9481(16) 0.0746(17) 0.8003(13) 0.029(4) Uani 1 1 d .

loop_
_atom_site_aniso_label
_atom_site_aniso_U_11
_atom_site_aniso_U_22
_atom_site_aniso_U_33
_atom_site_aniso_U_23
_atom_site_aniso_U_13
_atom_site_aniso_U_12
Hg1 0.0196(3) 0.0150(3) 0.0094(2) -0.0024(2) 0.0006(2) -0.0026(2)
Hg2 0.0127(3) 0.0149(3) 0.0153(3) -0.0047(3) -0.0018(2) 0.0016(2)
N5 0.045(8) 0.036(8) 0.016(6) -0.004(6) 0.004(5) -0.011(6)
N6 0.048(9) 0.035(8) 0.026(7) -0.011(6) 0.001(6) -0.016(7)
N7 0.028(8) 0.020(7) 0.032(8) -0.002(6) -0.002(6) 0.003(6)
N8 0.045(11) 0.064(12) 0.035(9) -0.018(9) -0.006(8) 0.024(9)
N1 0.028(7) 0.025(7) 0.021(6) -0.011(5) 0.005(5) -0.015(6)
C1 0.035(10) 0.031(9) 0.021(7) -0.005(7) 0.008(7) -0.010(7)
C2 0.030(9) 0.032(9) 0.020(7) -0.008(7) 0.010(6) -0.008(7)
N2 0.023(7) 0.025(8) 0.031(7) -0.006(6) 0.004(6) -0.011(6)
C3 0.017(7) 0.018(7) 0.021(7) -0.009(6) -0.002(5) 0.000(6)
C4 0.029(9) 0.030(8) 0.026(8) -0.010(7) -0.002(6) -0.011(7)
C5 0.032(6) 0.020(5) 0.023(6) -0.011(5) 0.005(5) 0.004(5)
C6 0.032(6) 0.020(5) 0.023(6) -0.011(5) 0.005(5) 0.004(5)
C7 0.032(9) 0.026(8) 0.027(8) -0.011(6) 0.006(6) -0.010(7)
C8 0.019(7) 0.017(6) 0.008(5) -0.006(5) 0.004(5) -0.003(5)
N3 0.031(8) 0.026(7) 0.019(6) -0.004(6) 0.002(5) -0.009(6)
C9 0.032(9) 0.017(7) 0.018(6) -0.007(6) -0.001(6) -0.008(6)
C10 0.028(9) 0.029(8) 0.017(7) 0.003(6) -0.006(6) -0.006(7)
N4 0.020(6) 0.026(7) 0.021(6) 0.001(5) -0.004(5) -0.011(5)
C11 0.016(7) 0.017(7) 0.016(6) -0.008(5) 0.002(5) 0.004(5)
C12 0.032(8) 0.024(8) 0.018(7) -0.008(6) -0.005(5) -0.009(7)
C13 0.031(9) 0.040(10) 0.018(8) -0.003(7) -0.004(6) 0.010(8)
C14 0.038(10) 0.016(7) 0.037(10) 0.001(7) -0.004(7) 0.002(7)
C15 0.030(8) 0.017(7) 0.026(8) -0.002(6) -0.003(6) 0.002(6)
C16 0.014(7) 0.013(6) 0.014(6) -0.004(5) 0.001(5) 0.000(5)
C17 0.026(8) 0.022(7) 0.012(6) -0.004(5) -0.003(5) -0.010(6)
C18 0.028(8) 0.009(6) 0.011(6) -0.002(5) -0.001(5) -0.006(5)
C19 0.021(8) 0.028(8) 0.015(6) -0.005(6) 0.002(5) -0.014(6)
C20 0.026(9) 0.024(8) 0.020(8) -0.011(6) -0.005(6) 0.011(7)

loop_
_atom_type_symbol
_atom_type_description
_atom_type_scat_dispersion_real
_atom_type_scat_dispersion_imag
_atom_type_scat_source
C C 0.0033 0.0016 'International Tables Vol C Tables 4.2.6.8 and 6.1.1.4'
H H 0.0000 0.0000 'International Tables Vol C Tables 4.2.6.8 and 6.1.1.4'
N N 0.0061 0.0033 'International Tables Vol C Tables 4.2.6.8 and 6.1.1.4'
Hg Hg -2.3894 9.2266 'International Tables Vol C Tables 4.2.6.8 and 6.1.1.4'

loop_
_geom_angle_atom_site_label_1
_geom_angle_atom_site_label_2
_geom_angle_atom_site_label_3
_geom_angle
C18 Hg1 C17 174.6(5)
C20 Hg2 C19 176.2(6)
C1 N1 C8 116.2(12)
N1 C1 C2 122.6(15)
N2 C2 C1 123.5(14)
C2 N2 C3 115.1(11)
N2 C3 C4 118.6(8)
N2 C3 C8 121.4(8)
C4 C3 C8 120.0
C3 C4 C5 120.0
C6 C5 C4 120.0
C5 C6 C7 120.0
C6 C7 C8 120.0
N1 C8 C3 121.1(7)
N1 C8 C7 118.9(7)
C3 C8 C7 120.0
C9 N3 C16 115.0(12)
N3 C9 C10 125.1(13)
N4 C10 C9 121.3(14)
C10 N4 C11 115.0(11)
C12 C11 C16 120.0
C12 C11 N4 117.7(7)
C16 C11 N4 122.3(7)
C13 C12 C11 120.0
C12 C13 C14 120.0
C15 C14 C13 120.0
C14 C15 C16 120.0
N3 C16 C11 121.2(8)
N3 C16 C15 118.7(8)
C11 C16 C15 120.0
N5 C17 Hg1 176.4(12)
N6 C18 Hg1 178.4(13)
N7 C19 Hg2 177.8(13)
N8 C20 Hg2 176.0(18)

loop_
_geom_bond_atom_site_label_1
_geom_bond_atom_site_label_2
_geom_bond_distance
Hg1 C18 2.036(12)
Hg1 C17 2.061(12)
Hg2 C20 2.011(14)
Hg2 C19 2.044(15)
N5 C17 1.094(18)
N6 C18 1.108(18)
N7 C19 1.129(18)
N8 C20 1.12(2)
N1 C1 1.337(19)
N1 C8 1.377(14)
C1 C2 1.36(2)
C2 N2 1.34(2)
N2 C3 1.386(15)
C3 C4 1.387(6)
C3 C8 1.387(6)
C4 C5 1.387(6)
C5 C6 1.387(6)
C6 C7 1.387(6)
C7 C8 1.387(6)
N3 C9 1.32(2)
N3 C16 1.368(15)
C9 C10 1.39(2)
C10 N4 1.330(18)
N4 C11 1.391(14)
C11 C12 1.385(6)
C11 C16 1.385(6)
C12 C13 1.385(6)
C13 C14 1.385(6)
C14 C15 1.385(6)
C15 C16 1.385(6)

loop_
_geom_torsion_atom_site_label_1
_geom_torsion_atom_site_label_2
_geom_torsion_atom_site_label_3
_geom_torsion_atom_site_label_4
_geom_torsion
C8 N1 C1 C2 3(2)
N1 C1 C2 N2 0(3)
C1 C2 N2 C3 -1(2)
C2 N2 C3 C4 -179.2(11)
C2 N2 C3 C8 0.1(17)
N2 C3 C4 C5 179.3(11)
C8 C3 C4 C5 0.0
C3 C4 C5 C6 0.0
C4 C5 C6 C7 0.0
C5 C6 C7 C8 0.0
C1 N1 C8 C3 -3.5(16)
C1 N1 C8 C7 178.0(11)
N2 C3 C8 N1 2.2(13)
C4 C3 C8 N1 -178.5(11)
N2 C3 C8 C7 -179.3(11)
C4 C3 C8 C7 0.0
C6 C7 C8 N1 178.5(10)
C6 C7 C8 C3 0.0
C16 N3 C9 C10 -1(2)
N3 C9 C10 N4 -1(2)
C9 C10 N4 C11 0(2)
C10 N4 C11 C12 -178.5(10)
C10 N4 C11 C16 1.8(15)
C16 C11 C12 C13 0.0
N4 C11 C12 C13 -179.6(9)
C11 C12 C13 C14 0.0
C12 C13 C14 C15 0.0
C13 C14 C15 C16 0.0
C9 N3 C16 C11 2.6(16)
C9 N3 C16 C15 179.6(10)
C12 C11 C16 N3 177.0(10)
N4 C11 C16 N3 -3.4(12)
C12 C11 C16 C15 0.0
N4 C11 C16 C15 179.6(10)
C14 C15 C16 N3 -177.0(10)
C14 C15 C16 C11 0.0
C18 Hg1 C17 N5 59(23)
C17 Hg1 C18 N6 42(48)
C20 Hg2 C19 N7 -115(36)
C19 Hg2 C20 N8 29(26)
